data_7032314
loop_
_publ_author_name
'Gallien, Anna K. E.'
'Schaniel, Dominik'
'Woike, Theo'
'Kl\"ufers, Peter'

_publ_section_title
;
 NO-binding in {Ru(NO)2}(8)-type [Ru(NO)2(PR3)2X]BF4 compounds.
;
_journal_issue 35
_journal_name_full 'Dalton transactions (Cambridge, England : 2003)'
_journal_page_first 13278
_journal_page_last 13292
_journal_paper_doi 10.1039/c4dt01506a
_journal_volume 43
_journal_year 2014
_chemical_formula_moiety 'C36 H66 Cl N2 O2 P2 Ru, B F4'
_chemical_formula_sum 'C36 H66 B Cl F4 N2 O2 P2 Ru'
_chemical_formula_weight 844.18
_chemical_name_common '[RuCl(NO)2(PCy3)2]BF4'
_space_group_IT_number 2
_symmetry_cell_setting triclinic
_symmetry_Int_Tables_number 2
_symmetry_space_group_name_Hall '-P 1'
_symmetry_space_group_name_H-M 'P -1'
_atom_sites_solution_hydrogens geom
_atom_sites_solution_primary direct
_atom_sites_solution_secondary difmap
_audit_block_code Ru_Cl_(NO)2_(PCy3)2_BF4_qv027_gallien
_audit_creation_date 19-Nov-2012
_audit_creation_method 'form98_non/compatible with shelxl97-2'
_audit_update_record
;
22-Nov-2012
;
_cell_angle_alpha 80.7850(10)
_cell_angle_beta 85.1250(10)
_cell_angle_gamma 68.7460(10)
_cell_formula_units_Z 2
_cell_length_a 10.1237(3)
_cell_length_b 13.1351(4)
_cell_length_c 16.2864(4)
_cell_measurement_reflns_used 117
_cell_measurement_temperature 100(2)
_cell_measurement_theta_max 20.7752
_cell_measurement_theta_min 4.7985
_cell_volume 1991.49(10)
_computing_cell_refinement 'APEX2 v2012.4-3 (Bruker AXS)'
_computing_data_collection 'Bruker Instrument Service v3.0.21'
_computing_data_reduction 'SAINT V8.18C (Bruker AXS Inc., 2011)'
_computing_structure_refinement
;
Sheldrick, G. M. (2008).
<i>Acta Cryst.</i> A<b>64</b>, 112--122.
;
_computing_structure_solution 'SHELXS-97 (Sheldrick, 1990)'
_diffrn_ambient_temperature 100(2)
_diffrn_detector_area_resol_mean 10.4167
_diffrn_measured_fraction_theta_full 0.991
_diffrn_measured_fraction_theta_max 0.991
_diffrn_measurement_device 'fixed-chi three-circle diffractometer'
_diffrn_measurement_device_type 'Bruker D8Venture'
_diffrn_measurement_method 'mix of phi and omega scans'
_diffrn_radiation_collimation 0.8_mm
_diffrn_radiation_monochromator 'focusing mirrors'
_diffrn_radiation_type 'Mo K\a'
_diffrn_radiation_wavelength 0.71073
_diffrn_reflns_av_R_equivalents 0.0533
_diffrn_reflns_av_sigmaI/netI 0.0508
_diffrn_reflns_limit_h_max 13
_diffrn_reflns_limit_h_min -13
_diffrn_reflns_limit_k_max 17
_diffrn_reflns_limit_k_min -17
_diffrn_reflns_limit_l_max 21
_diffrn_reflns_limit_l_min -20
_diffrn_reflns_number 35979
_diffrn_reflns_theta_full 27.57
_diffrn_reflns_theta_max 27.49
_diffrn_reflns_theta_min 2.83
_diffrn_source_current 50
_diffrn_source_power 2.5
_diffrn_source_type 'Bruker TXS'
_diffrn_source_voltage 50
_exptl_absorpt_coefficient_mu 0.594
_exptl_absorpt_correction_T_max 0.8621
_exptl_absorpt_correction_T_min 0.7947
_exptl_absorpt_correction_type multi-scan
_exptl_absorpt_process_details 'SADABS V2012/1 (Bruker AXS Inc.)'
_exptl_crystal_colour orange
_exptl_crystal_density_diffrn 1.408
_exptl_crystal_density_method 'not measured'
_exptl_crystal_description rod
_exptl_crystal_F_000 888
_exptl_crystal_size_max 0.112
_exptl_crystal_size_mid 0.081
_exptl_crystal_size_min 0.060
_refine_diff_density_max 2.727
_refine_diff_density_min -0.814
_refine_diff_density_rms 0.106
_refine_ls_extinction_method none
_refine_ls_goodness_of_fit_ref 1.042
_refine_ls_hydrogen_treatment constr
_refine_ls_matrix_type full
_refine_ls_number_parameters 461
_refine_ls_number_reflns 9180
_refine_ls_number_restraints 0
_refine_ls_restrained_S_all 1.042
_refine_ls_R_factor_all 0.0608
_refine_ls_R_factor_gt 0.0431
_refine_ls_shift/su_max 0.001
_refine_ls_shift/su_mean 0.000
_refine_ls_structure_factor_coef Fsqd
_refine_ls_weighting_details 'calc w=1/[\s^2^(Fo^2^)+(0.0510P)^2^+3.4857P] where P=(Fo^2^+2Fc^2^)/3'
_refine_ls_weighting_scheme calc
_refine_ls_wR_factor_gt 0.1021
_refine_ls_wR_factor_ref 0.1106
_reflns_number_gt 7511
_reflns_number_total 9180
_reflns_threshold_expression >2sigma(I)
_cod_duplicate_entry 7031659
_cod_data_source_file c4dt01506a2.cif
_cod_data_source_block qv027
_cod_database_code 7032314

loop_
_symmetry_equiv_pos_as_xyz
'x, y, z'
'-x, -y, -z'

loop_
_atom_site_label
_atom_site_type_symbol
_atom_site_fract_x
_atom_site_fract_y
_atom_site_fract_z
_atom_site_U_iso_or_equiv
_atom_site_adp_type
_atom_site_occupancy
_atom_site_symmetry_multiplicity
_atom_site_calc_flag
_atom_site_refinement_flags
_atom_site_disorder_assembly
_atom_site_disorder_group
Ru1 Ru 0.40325(2) 0.487925(19) 0.258494(14) 0.01154(8) Uani 1 1 d . . .
Cl1 Cl 0.40561(8) 0.56186(6) 0.11572(4) 0.02065(16) Uani 1 1 d . . .
P1 P 0.57681(7) 0.32346(6) 0.20712(4) 0.01133(15) Uani 1 1 d . . .
P2 P 0.27199(8) 0.67959(6) 0.28630(4) 0.01245(15) Uani 1 1 d . . .
O1 O 0.5137(3) 0.42065(19) 0.42500(14) 0.0268(5) Uani 1 1 d . . .
O2 O 0.1838(2) 0.40836(19) 0.31904(15) 0.0246(5) Uani 1 1 d . . .
N1 N 0.4693(3) 0.4477(2) 0.35836(16) 0.0170(5) Uani 1 1 d . . .
N2 N 0.2430(3) 0.4474(2) 0.26686(16) 0.0177(5) Uani 1 1 d . . .
C1 C 0.7447(3) 0.3478(2) 0.17930(18) 0.0141(6) Uani 1 1 d . . .
H1 H 0.8232 0.2754 0.1928 0.017 Uiso 1 1 calc R . .
C2 C 0.7664(4) 0.3895(3) 0.08777(19) 0.0223(7) Uani 1 1 d . . .
H2A H 0.6928 0.4627 0.0720 0.027 Uiso 1 1 calc R . .
H2B H 0.7576 0.3380 0.0522 0.027 Uiso 1 1 calc R . .
C3 C 0.9138(4) 0.3983(3) 0.0743(2) 0.0281(8) Uani 1 1 d . . .
H3A H 0.9870 0.3240 0.0868 0.034 Uiso 1 1 calc R . .
H3B H 0.9268 0.4265 0.0152 0.034 Uiso 1 1 calc R . .
C4 C 0.9337(4) 0.4752(3) 0.1297(2) 0.0252(7) Uani 1 1 d . . .
H4A H 1.0314 0.4759 0.1217 0.030 Uiso 1 1 calc R . .
H4B H 0.8670 0.5512 0.1136 0.030 Uiso 1 1 calc R . .
C5 C 0.9074(3) 0.4374(3) 0.2204(2) 0.0206(6) Uani 1 1 d . . .
H5A H 0.9138 0.4911 0.2547 0.025 Uiso 1 1 calc R . .
H5B H 0.9816 0.3652 0.2383 0.025 Uiso 1 1 calc R . .
C6 C 0.7620(3) 0.4266(3) 0.23485(18) 0.0162(6) Uani 1 1 d . . .
H6A H 0.6874 0.5002 0.2224 0.019 Uiso 1 1 calc R . .
H6B H 0.7502 0.3982 0.2940 0.019 Uiso 1 1 calc R . .
C7 C 0.5203(3) 0.2866(2) 0.11445(18) 0.0145(6) Uani 1 1 d . . .
H7 H 0.5330 0.3406 0.0665 0.017 Uiso 1 1 calc R . .
C8 C 0.6167(3) 0.1725(3) 0.0941(2) 0.0206(6) Uani 1 1 d . . .
H8A H 0.7168 0.1680 0.0905 0.025 Uiso 1 1 calc R . .
H8B H 0.6075 0.1149 0.1390 0.025 Uiso 1 1 calc R . .
C9 C 0.5764(3) 0.1523(3) 0.0115(2) 0.0225(7) Uani 1 1 d . . .
H9A H 0.5912 0.2072 -0.0340 0.027 Uiso 1 1 calc R . .
H9B H 0.6380 0.0779 -0.0005 0.027 Uiso 1 1 calc R . .
C10 C 0.4225(4) 0.1610(3) 0.0151(2) 0.0306(8) Uani 1 1 d . . .
H10A H 0.4084 0.1040 0.0589 0.037 Uiso 1 1 calc R . .
H10B H 0.3975 0.1481 -0.0389 0.037 Uiso 1 1 calc R . .
C11 C 0.3271(4) 0.2747(3) 0.0337(2) 0.0336(9) Uani 1 1 d . . .
H11A H 0.2271 0.2792 0.0368 0.040 Uiso 1 1 calc R . .
H11B H 0.3371 0.3310 -0.0121 0.040 Uiso 1 1 calc R . .
C12 C 0.3639(3) 0.2997(3) 0.1161(2) 0.0277(8) Uani 1 1 d . . .
H12A H 0.3042 0.3760 0.1247 0.033 Uiso 1 1 calc R . .
H12B H 0.3443 0.2485 0.1630 0.033 Uiso 1 1 calc R . .
C13 C 0.6283(4) 0.2003(3) 0.2867(2) 0.0266(8) Uani 1 1 d . . .
H13 H 0.6780 0.1380 0.2541 0.032 Uiso 1 1 calc R . .
C14 C 0.4990(4) 0.1751(4) 0.3261(3) 0.0488(13) Uani 1 1 d . . .
H14A H 0.4335 0.1816 0.2821 0.059 Uiso 1 1 calc R . .
H14B H 0.4479 0.2293 0.3643 0.059 Uiso 1 1 calc R . .
C15 C 0.5456(6) 0.0575(5) 0.3748(4) 0.0668(16) Uani 1 1 d . . .
H15A H 0.4616 0.0445 0.4033 0.080 Uiso 1 1 calc R . .
H15B H 0.5857 0.0032 0.3352 0.080 Uiso 1 1 calc R . .
C16 C 0.6506(5) 0.0407(4) 0.4360(3) 0.0471(12) Uani 1 1 d . . .
H16A H 0.6835 -0.0373 0.4624 0.057 Uiso 1 1 calc R . .
H16B H 0.6065 0.0876 0.4799 0.057 Uiso 1 1 calc R . .
C17 C 0.7776(5) 0.0687(4) 0.3963(3) 0.0575(15) Uani 1 1 d . . .
H17A H 0.8283 0.0162 0.3569 0.069 Uiso 1 1 calc R . .
H17B H 0.8440 0.0609 0.4401 0.069 Uiso 1 1 calc R . .
C18 C 0.7296(5) 0.1887(4) 0.3492(3) 0.0449(10) Uani 1 1 d . . .
H18A H 0.6851 0.2420 0.3890 0.054 Uiso 1 1 calc R . .
H18B H 0.8129 0.2043 0.3221 0.054 Uiso 1 1 calc R . .
C19 C 0.1595(3) 0.7621(2) 0.19793(18) 0.0137(6) Uani 1 1 d . . .
H19 H 0.2250 0.7581 0.1480 0.016 Uiso 1 1 calc R . .
C20 C 0.0524(3) 0.7119(2) 0.1789(2) 0.0185(6) Uani 1 1 d . . .
H20A H 0.1024 0.6336 0.1716 0.022 Uiso 1 1 calc R . .
H20B H -0.0167 0.7149 0.2261 0.022 Uiso 1 1 calc R . .
C21 C -0.0259(4) 0.7756(3) 0.0995(2) 0.0242(7) Uani 1 1 d . . .
H21A H 0.0420 0.7641 0.0514 0.029 Uiso 1 1 calc R . .
H21B H -0.0997 0.7460 0.0904 0.029 Uiso 1 1 calc R . .
C22 C -0.0946(4) 0.8980(3) 0.1039(2) 0.0255(7) Uani 1 1 d . . .
H22A H -0.1716 0.9105 0.1471 0.031 Uiso 1 1 calc R . .
H22B H -0.1371 0.9364 0.0499 0.031 Uiso 1 1 calc R . .
C23 C 0.0132(4) 0.9458(3) 0.1245(2) 0.0255(7) Uani 1 1 d . . .
H23A H -0.0355 1.0248 0.1301 0.031 Uiso 1 1 calc R . .
H23B H 0.0848 0.9402 0.0785 0.031 Uiso 1 1 calc R . .
C24 C 0.0871(3) 0.8846(3) 0.2053(2) 0.0217(7) Uani 1 1 d . . .
H24A H 0.0168 0.8940 0.2522 0.026 Uiso 1 1 calc R . .
H24B H 0.1585 0.9155 0.2166 0.026 Uiso 1 1 calc R . .
C25 C 0.3970(3) 0.7485(2) 0.29996(18) 0.0146(6) Uani 1 1 d . . .
H25 H 0.3400 0.8220 0.3173 0.017 Uiso 1 1 calc R . .
C26 C 0.4785(3) 0.7690(3) 0.21897(19) 0.0214(7) Uani 1 1 d . . .
H26A H 0.4108 0.8155 0.1757 0.026 Uiso 1 1 calc R . .
H26B H 0.5334 0.6979 0.1988 0.026 Uiso 1 1 calc R . .
C27 C 0.5798(4) 0.8271(3) 0.2342(2) 0.0278(8) Uani 1 1 d . . .
H27A H 0.6355 0.8363 0.1824 0.033 Uiso 1 1 calc R . .
H27B H 0.5237 0.9014 0.2486 0.033 Uiso 1 1 calc R . .
C28 C 0.6806(4) 0.7625(3) 0.3037(2) 0.0268(7) Uani 1 1 d . . .
H28A H 0.7427 0.6905 0.2875 0.032 Uiso 1 1 calc R . .
H28B H 0.7414 0.8037 0.3131 0.032 Uiso 1 1 calc R . .
C29 C 0.5984(4) 0.7437(3) 0.3834(2) 0.0255(7) Uani 1 1 d . . .
H29A H 0.5416 0.8155 0.4020 0.031 Uiso 1 1 calc R . .
H29B H 0.6653 0.6994 0.4277 0.031 Uiso 1 1 calc R . .
C30 C 0.5001(3) 0.6833(3) 0.3693(2) 0.0209(7) Uani 1 1 d . . .
H30A H 0.5575 0.6096 0.3542 0.025 Uiso 1 1 calc R . .
H30B H 0.4459 0.6727 0.4215 0.025 Uiso 1 1 calc R . .
C31 C 0.1504(3) 0.6914(3) 0.37962(19) 0.0181(6) Uani 1 1 d . . .
H31 H 0.0568 0.6987 0.3589 0.022 Uiso 1 1 calc R . .
C32 C 0.1229(4) 0.7961(3) 0.4195(2) 0.0212(7) Uani 1 1 d . . .
H32A H 0.2107 0.7915 0.4449 0.025 Uiso 1 1 calc R . .
H32B H 0.0957 0.8615 0.3762 0.025 Uiso 1 1 calc R . .
C33 C 0.0045(4) 0.8083(3) 0.4861(2) 0.0298(8) Uani 1 1 d . . .
H33A H -0.0105 0.8749 0.5122 0.036 Uiso 1 1 calc R . .
H33B H -0.0848 0.8183 0.4598 0.036 Uiso 1 1 calc R . .
C34 C 0.0402(5) 0.7083(3) 0.5523(2) 0.0368(9) Uani 1 1 d . . .
H34A H 0.1236 0.7030 0.5827 0.044 Uiso 1 1 calc R . .
H34B H -0.0405 0.7170 0.5928 0.044 Uiso 1 1 calc R . .
C35 C 0.0720(4) 0.6035(3) 0.5151(2) 0.0322(8) Uani 1 1 d . . .
H35A H -0.0152 0.6048 0.4909 0.039 Uiso 1 1 calc R . .
H35B H 0.1015 0.5395 0.5595 0.039 Uiso 1 1 calc R . .
C36 C 0.1898(4) 0.5899(3) 0.4471(2) 0.0236(7) Uani 1 1 d . . .
H36A H 0.2039 0.5230 0.4216 0.028 Uiso 1 1 calc R . .
H36B H 0.2799 0.5805 0.4723 0.028 Uiso 1 1 calc R . .
F1A F 0.197(2) 0.0245(6) 0.3419(5) 0.074(4) Uani 0.82(4) 1 d P A 1
F2A F 0.0407(8) 0.1263(8) 0.2453(13) 0.068(4) Uani 0.82(4) 1 d P A 1
F1B F 0.114(6) 0.054(4) 0.334(3) 0.057(15) Uani 0.18(4) 1 d P A 2
F2B F 0.076(5) 0.1452(19) 0.206(2) 0.048(8) Uani 0.18(4) 1 d P A 2
F3 F 0.1893(2) 0.19715(17) 0.29071(16) 0.0383(5) Uani 1 1 d . A .
F4 F 0.2781(3) 0.0534(2) 0.2173(2) 0.0694(9) Uani 1 1 d . A .
B1 B 0.1731(4) 0.1028(3) 0.2723(3) 0.0294(9) Uani 1 1 d . . .

loop_
_atom_site_aniso_label
_atom_site_aniso_U_11
_atom_site_aniso_U_22
_atom_site_aniso_U_33
_atom_site_aniso_U_23
_atom_site_aniso_U_13
_atom_site_aniso_U_12
Ru1 0.01239(12) 0.01314(12) 0.00913(12) -0.00167(8) -0.00019(8) -0.00453(9)
Cl1 0.0280(4) 0.0175(4) 0.0110(3) -0.0007(3) 0.0020(3) -0.0027(3)
P1 0.0109(3) 0.0124(3) 0.0102(3) -0.0006(3) -0.0004(3) -0.0041(3)
P2 0.0141(4) 0.0136(3) 0.0096(3) -0.0019(3) 0.0001(3) -0.0048(3)
O1 0.0338(14) 0.0240(12) 0.0167(12) -0.0014(10) -0.0097(10) -0.0017(10)
O2 0.0202(12) 0.0283(12) 0.0290(13) -0.0040(10) 0.0026(10) -0.0138(10)
N1 0.0190(13) 0.0141(12) 0.0155(13) -0.0051(10) -0.0001(10) -0.0017(10)
N2 0.0169(13) 0.0187(13) 0.0180(13) -0.0040(11) -0.0010(10) -0.0060(11)
C1 0.0104(13) 0.0182(14) 0.0138(14) -0.0003(11) -0.0003(10) -0.0060(11)
C2 0.0248(17) 0.0328(18) 0.0142(15) -0.0004(13) 0.0009(12) -0.0174(14)
C3 0.0282(19) 0.043(2) 0.0204(17) -0.0035(15) 0.0074(14) -0.0236(16)
C4 0.0212(17) 0.0330(19) 0.0264(18) 0.0036(15) -0.0024(13) -0.0184(15)
C5 0.0175(16) 0.0260(17) 0.0217(16) -0.0020(13) -0.0019(12) -0.0121(13)
C6 0.0158(15) 0.0195(15) 0.0143(14) -0.0018(12) -0.0006(11) -0.0078(12)
C7 0.0144(14) 0.0166(14) 0.0127(14) -0.0049(11) -0.0015(11) -0.0042(11)
C8 0.0233(17) 0.0186(15) 0.0187(16) -0.0068(13) -0.0020(12) -0.0039(13)
C9 0.0251(17) 0.0207(16) 0.0193(16) -0.0091(13) -0.0015(13) -0.0027(13)
C10 0.040(2) 0.040(2) 0.0238(18) -0.0127(16) -0.0032(15) -0.0239(18)
C11 0.0170(17) 0.053(2) 0.035(2) -0.0255(18) -0.0037(14) -0.0093(16)
C12 0.0168(16) 0.044(2) 0.0288(19) -0.0211(16) 0.0034(13) -0.0121(15)
C13 0.0199(17) 0.0271(18) 0.0274(19) 0.0144(14) -0.0033(13) -0.0089(14)
C14 0.0199(19) 0.045(2) 0.067(3) 0.038(2) -0.0043(19) -0.0126(17)
C15 0.057(3) 0.064(3) 0.071(4) 0.025(3) 0.001(3) -0.026(3)
C16 0.039(2) 0.052(3) 0.041(2) 0.029(2) -0.0087(19) -0.019(2)
C17 0.033(2) 0.055(3) 0.069(3) 0.044(3) -0.020(2) -0.015(2)
C18 0.051(3) 0.043(2) 0.040(2) 0.0001(19) -0.005(2) -0.018(2)
C19 0.0141(14) 0.0155(14) 0.0103(13) -0.0007(11) -0.0007(10) -0.0044(11)
C20 0.0166(15) 0.0167(15) 0.0219(16) -0.0003(12) -0.0058(12) -0.0053(12)
C21 0.0239(17) 0.0247(17) 0.0244(17) -0.0025(14) -0.0090(13) -0.0076(14)
C22 0.0218(17) 0.0250(17) 0.0251(18) 0.0040(14) -0.0076(13) -0.0047(14)
C23 0.0261(18) 0.0190(16) 0.0277(18) 0.0069(14) -0.0100(14) -0.0061(14)
C24 0.0221(16) 0.0168(15) 0.0234(17) -0.0005(13) -0.0063(13) -0.0034(13)
C25 0.0167(15) 0.0167(14) 0.0126(14) -0.0038(11) -0.0015(11) -0.0075(12)
C26 0.0231(17) 0.0297(17) 0.0167(16) -0.0056(13) 0.0026(12) -0.0155(14)
C27 0.0282(19) 0.040(2) 0.0249(18) -0.0039(15) 0.0031(14) -0.0243(16)
C28 0.0213(17) 0.0309(18) 0.034(2) -0.0130(15) 0.0011(14) -0.0134(14)
C29 0.0249(17) 0.0329(19) 0.0227(17) -0.0071(14) -0.0070(13) -0.0122(15)
C30 0.0212(16) 0.0238(16) 0.0200(16) -0.0014(13) -0.0060(12) -0.0100(13)
C31 0.0186(15) 0.0193(15) 0.0151(15) -0.0035(12) 0.0036(11) -0.0055(12)
C32 0.0268(17) 0.0168(15) 0.0172(16) -0.0036(12) 0.0037(13) -0.0049(13)
C33 0.035(2) 0.0247(18) 0.0201(17) -0.0046(14) 0.0099(14) -0.0011(15)
C34 0.050(2) 0.030(2) 0.0179(18) -0.0017(15) 0.0140(16) -0.0032(17)
C35 0.042(2) 0.0268(18) 0.0204(18) 0.0002(14) 0.0130(15) -0.0083(16)
C36 0.0310(18) 0.0208(16) 0.0150(16) -0.0003(13) 0.0037(13) -0.0063(14)
F1A 0.129(10) 0.043(3) 0.058(3) 0.009(2) -0.011(4) -0.043(4)
F2A 0.024(2) 0.035(3) 0.146(11) -0.032(5) -0.017(4) -0.0002(17)
F1B 0.08(3) 0.058(19) 0.063(18) -0.027(15) 0.045(17) -0.06(2)
F2B 0.042(14) 0.036(9) 0.068(17) 0.000(9) -0.014(10) -0.017(8)
F3 0.0301(12) 0.0245(11) 0.0648(16) -0.0184(11) 0.0135(11) -0.0132(9)
F4 0.0588(18) 0.0541(17) 0.109(3) -0.0526(17) 0.0474(17) -0.0305(14)
B1 0.023(2) 0.0197(18) 0.047(3) -0.0087(18) 0.0094(17) -0.0102(16)

loop_
_atom_type_symbol
_atom_type_description
_atom_type_scat_dispersion_real
_atom_type_scat_dispersion_imag
_atom_type_scat_source
C C 0.0033 0.0016 'International Tables Vol C Tables 4.2.6.8 and 6.1.1.4'
H H 0.0000 0.0000 'International Tables Vol C Tables 4.2.6.8 and 6.1.1.4'
B B 0.0013 0.0007 'International Tables Vol C Tables 4.2.6.8 and 6.1.1.4'
Cl Cl 0.1484 0.1585 'International Tables Vol C Tables 4.2.6.8 and 6.1.1.4'
F F 0.0171 0.0103 'International Tables Vol C Tables 4.2.6.8 and 6.1.1.4'
N N 0.0061 0.0033 'International Tables Vol C Tables 4.2.6.8 and 6.1.1.4'
O O 0.0106 0.0060 'International Tables Vol C Tables 4.2.6.8 and 6.1.1.4'
P P 0.1023 0.0942 'International Tables Vol C Tables 4.2.6.8 and 6.1.1.4'
Ru Ru -1.2594 0.8363 'International Tables Vol C Tables 4.2.6.8 and 6.1.1.4'

loop_
_geom_angle_atom_site_label_1
_geom_angle_atom_site_label_2
_geom_angle_atom_site_label_3
_geom_angle
N1 Ru1 N2 103.64(12)
N1 Ru1 Cl1 154.52(9)
N2 Ru1 Cl1 101.80(8)
N1 Ru1 P1 92.69(8)
N2 Ru1 P1 99.06(8)
Cl1 Ru1 P1 81.97(3)
N1 Ru1 P2 92.11(8)
N2 Ru1 P2 95.06(8)
Cl1 Ru1 P2 86.98(3)
P1 Ru1 P2 163.58(3)
C13 P1 C1 103.68(14)
C13 P1 C7 108.20(16)
C1 P1 C7 107.82(13)
C13 P1 Ru1 113.60(12)
C1 P1 Ru1 108.93(10)
C7 P1 Ru1 113.97(9)
C25 P2 C19 107.04(13)
C25 P2 C31 107.69(14)
C19 P2 C31 105.73(14)
C25 P2 Ru1 110.38(10)
C19 P2 Ru1 111.02(9)
C31 P2 Ru1 114.60(10)
O1 N1 Ru1 179.9(3)
O2 N2 Ru1 136.5(2)
C2 C1 C6 109.8(2)
C2 C1 P1 116.2(2)
C6 C1 P1 110.0(2)
C2 C1 H1 106.8
C6 C1 H1 106.8
P1 C1 H1 106.8
C1 C2 C3 109.5(3)
C1 C2 H2A 109.8
C3 C2 H2A 109.8
C1 C2 H2B 109.8
C3 C2 H2B 109.8
H2A C2 H2B 108.2
C4 C3 C2 111.6(3)
C4 C3 H3A 109.3
C2 C3 H3A 109.3
C4 C3 H3B 109.3
C2 C3 H3B 109.3
H3A C3 H3B 108.0
C5 C4 C3 110.6(3)
C5 C4 H4A 109.5
C3 C4 H4A 109.5
C5 C4 H4B 109.5
C3 C4 H4B 109.5
H4A C4 H4B 108.1
C4 C5 C6 111.5(3)
C4 C5 H5A 109.3
C6 C5 H5A 109.3
C4 C5 H5B 109.3
C6 C5 H5B 109.3
H5A C5 H5B 108.0
C5 C6 C1 111.1(2)
C5 C6 H6A 109.4
C1 C6 H6A 109.4
C5 C6 H6B 109.4
C1 C6 H6B 109.4
H6A C6 H6B 108.0
C12 C7 C8 111.5(3)
C12 C7 P1 114.7(2)
C8 C7 P1 112.5(2)
C12 C7 H7 105.7
C8 C7 H7 105.7
P1 C7 H7 105.7
C9 C8 C7 110.3(3)
C9 C8 H8A 109.6
C7 C8 H8A 109.6
C9 C8 H8B 109.6
C7 C8 H8B 109.6
H8A C8 H8B 108.1
C10 C9 C8 110.5(3)
C10 C9 H9A 109.6
C8 C9 H9A 109.6
C10 C9 H9B 109.6
C8 C9 H9B 109.6
H9A C9 H9B 108.1
C9 C10 C11 109.9(3)
C9 C10 H10A 109.7
C11 C10 H10A 109.7
C9 C10 H10B 109.7
C11 C10 H10B 109.7
H10A C10 H10B 108.2
C10 C11 C12 111.7(3)
C10 C11 H11A 109.3
C12 C11 H11A 109.3
C10 C11 H11B 109.3
C12 C11 H11B 109.3
H11A C11 H11B 107.9
C7 C12 C11 110.0(3)
C7 C12 H12A 109.7
C11 C12 H12A 109.7
C7 C12 H12B 109.7
C11 C12 H12B 109.7
H12A C12 H12B 108.2
C18 C13 C14 111.5(3)
C18 C13 P1 119.7(3)
C14 C13 P1 111.6(2)
C18 C13 H13 104.1
C14 C13 H13 104.1
P1 C13 H13 104.1
C13 C14 C15 110.2(3)
C13 C14 H14A 109.6
C15 C14 H14A 109.6
C13 C14 H14B 109.6
C15 C14 H14B 109.6
H14A C14 H14B 108.1
C16 C15 C14 111.9(5)
C16 C15 H15A 109.2
C14 C15 H15A 109.2
C16 C15 H15B 109.2
C14 C15 H15B 109.2
H15A C15 H15B 107.9
C15 C16 C17 111.5(4)
C15 C16 H16A 109.3
C17 C16 H16A 109.3
C15 C16 H16B 109.3
C17 C16 H16B 109.3
H16A C16 H16B 108.0
C16 C17 C18 111.1(4)
C16 C17 H17A 109.4
C18 C17 H17A 109.4
C16 C17 H17B 109.4
C18 C17 H17B 109.4
H17A C17 H17B 108.0
C13 C18 C17 109.0(4)
C13 C18 H18A 109.9
C17 C18 H18A 109.9
C13 C18 H18B 109.9
C17 C18 H18B 109.9
H18A C18 H18B 108.3
C24 C19 C20 111.1(2)
C24 C19 P2 114.8(2)
C20 C19 P2 112.2(2)
C24 C19 H19 106.0
C20 C19 H19 106.0
P2 C19 H19 106.0
C21 C20 C19 110.1(2)
C21 C20 H20A 109.7
C19 C20 H20A 109.7
C21 C20 H20B 109.7
C19 C20 H20B 109.7
H20A C20 H20B 108.2
C22 C21 C20 112.3(3)
C22 C21 H21A 109.1
C20 C21 H21A 109.1
C22 C21 H21B 109.1
C20 C21 H21B 109.2
H21A C21 H21B 107.9
C21 C22 C23 111.1(3)
C21 C22 H22A 109.4
C23 C22 H22A 109.4
C21 C22 H22B 109.4
C23 C22 H22B 109.4
H22A C22 H22B 108.0
C22 C23 C24 111.1(3)
C22 C23 H23A 109.4
C24 C23 H23A 109.4
C22 C23 H23B 109.4
C24 C23 H23B 109.4
H23A C23 H23B 108.0
C23 C24 C19 109.7(3)
C23 C24 H24A 109.7
C19 C24 H24A 109.7
C23 C24 H24B 109.7
C19 C24 H24B 109.7
H24A C24 H24B 108.2
C30 C25 C26 110.5(3)
C30 C25 P2 111.2(2)
C26 C25 P2 112.5(2)
C30 C25 H25 107.5
C26 C25 H25 107.5
P2 C25 H25 107.5
C25 C26 C27 110.0(3)
C25 C26 H26A 109.7
C27 C26 H26A 109.7
C25 C26 H26B 109.7
C27 C26 H26B 109.7
H26A C26 H26B 108.2
C28 C27 C26 111.9(3)
C28 C27 H27A 109.2
C26 C27 H27A 109.2
C28 C27 H27B 109.2
C26 C27 H27B 109.2
H27A C27 H27B 107.9
C29 C28 C27 110.5(3)
C29 C28 H28A 109.6
C27 C28 H28A 109.6
C29 C28 H28B 109.6
C27 C28 H28B 109.6
H28A C28 H28B 108.1
C28 C29 C30 110.3(3)
C28 C29 H29A 109.6
C30 C29 H29A 109.6
C28 C29 H29B 109.6
C30 C29 H29B 109.6
H29A C29 H29B 108.1
C25 C30 C29 111.0(3)
C25 C30 H30A 109.4
C29 C30 H30A 109.4
C25 C30 H30B 109.4
C29 C30 H30B 109.4
H30A C30 H30B 108.0
C36 C31 C32 109.7(3)
C36 C31 P2 115.4(2)
C32 C31 P2 113.9(2)
C36 C31 H31 105.6
C32 C31 H31 105.6
P2 C31 H31 105.6
C33 C32 C31 110.2(3)
C33 C32 H32A 109.6
C31 C32 H32A 109.6
C33 C32 H32B 109.6
C31 C32 H32B 109.6
H32A C32 H32B 108.1
C34 C33 C32 111.3(3)
C34 C33 H33A 109.4
C32 C33 H33A 109.4
C34 C33 H33B 109.4
C32 C33 H33B 109.4
H33A C33 H33B 108.0
C35 C34 C33 111.5(3)
C35 C34 H34A 109.3
C33 C34 H34A 109.3
C35 C34 H34B 109.3
C33 C34 H34B 109.3
H34A C34 H34B 108.0
C34 C35 C36 111.6(3)
C34 C35 H35A 109.3
C36 C35 H35A 109.3
C34 C35 H35B 109.3
C36 C35 H35B 109.3
H35A C35 H35B 108.0
C35 C36 C31 110.5(3)
C35 C36 H36A 109.6
C31 C36 H36A 109.6
C35 C36 H36B 109.6
C31 C36 H36B 109.6
H36A C36 H36B 108.1
F1B B1 F2A 77(2)
F1B B1 F4 127(2)
F2A B1 F4 113.3(8)
F1B B1 F1A 34(2)
F2A B1 F1A 109.6(4)
F4 B1 F1A 103.1(8)
F1B B1 F3 113.4(10)
F2A B1 F3 110.7(4)
F4 B1 F3 110.1(3)
F1A B1 F3 109.8(4)
F1B B1 F2B 107.7(15)
F2A B1 F2B 31.3(15)
F4 B1 F2B 90(2)
F1A B1 F2B 137.9(14)
F3 B1 F2B 102.6(11)

loop_
_geom_bond_atom_site_label_1
_geom_bond_atom_site_label_2
_geom_bond_distance
Ru1 N1 1.739(3)
Ru1 N2 1.870(3)
Ru1 Cl1 2.3738(7)
Ru1 P1 2.4558(8)
Ru1 P2 2.4792(8)
P1 C13 1.844(3)
P1 C1 1.847(3)
P1 C7 1.850(3)
P2 C25 1.847(3)
P2 C19 1.851(3)
P2 C31 1.862(3)
O1 N1 1.162(3)
O2 N2 1.158(3)
C1 C2 1.530(4)
C1 C6 1.542(4)
C1 H1 1.0000
C2 C3 1.532(4)
C2 H2A 0.9900
C2 H2B 0.9900
C3 C4 1.532(5)
C3 H3A 0.9900
C3 H3B 0.9900
C4 C5 1.515(5)
C4 H4A 0.9900
C4 H4B 0.9900
C5 C6 1.524(4)
C5 H5A 0.9900
C5 H5B 0.9900
C6 H6A 0.9900
C6 H6B 0.9900
C7 C12 1.528(4)
C7 C8 1.534(4)
C7 H7 1.0000
C8 C9 1.527(4)
C8 H8A 0.9900
C8 H8B 0.9900
C9 C10 1.517(5)
C9 H9A 0.9900
C9 H9B 0.9900
C10 C11 1.518(5)
C10 H10A 0.9900
C10 H10B 0.9900
C11 C12 1.537(5)
C11 H11A 0.9900
C11 H11B 0.9900
C12 H12A 0.9900
C12 H12B 0.9900
C13 C18 1.459(5)
C13 C14 1.529(5)
C13 H13 1.0000
C14 C15 1.543(6)
C14 H14A 0.9900
C14 H14B 0.9900
C15 C16 1.453(7)
C15 H15A 0.9900
C15 H15B 0.9900
C16 C17 1.527(6)
C16 H16A 0.9900
C16 H16B 0.9900
C17 C18 1.558(6)
C17 H17A 0.9900
C17 H17B 0.9900
C18 H18A 0.9900
C18 H18B 0.9900
C19 C24 1.526(4)
C19 C20 1.533(4)
C19 H19 1.0000
C20 C21 1.531(4)
C20 H20A 0.9900
C20 H20B 0.9900
C21 C22 1.514(5)
C21 H21A 0.9900
C21 H21B 0.9900
C22 C23 1.525(5)
C22 H22A 0.9900
C22 H22B 0.9900
C23 C24 1.525(4)
C23 H23A 0.9900
C23 H23B 0.9900
C24 H24A 0.9900
C24 H24B 0.9900
C25 C30 1.530(4)
C25 C26 1.535(4)
C25 H25 1.0000
C26 C27 1.538(4)
C26 H26A 0.9900
C26 H26B 0.9900
C27 C28 1.518(5)
C27 H27A 0.9900
C27 H27B 0.9900
C28 C29 1.517(5)
C28 H28A 0.9900
C28 H28B 0.9900
C29 C30 1.531(4)
C29 H29A 0.9900
C29 H29B 0.9900
C30 H30A 0.9900
C30 H30B 0.9900
C31 C36 1.538(4)
C31 C32 1.538(4)
C31 H31 1.0000
C32 C33 1.528(4)
C32 H32A 0.9900
C32 H32B 0.9900
C33 C34 1.512(5)
C33 H33A 0.9900
C33 H33B 0.9900
C34 C35 1.510(5)
C34 H34A 0.9900
C34 H34B 0.9900
C35 C36 1.538(5)
C35 H35A 0.9900
C35 H35B 0.9900
C36 H36A 0.9900
C36 H36B 0.9900
F1A B1 1.376(7)
F2A B1 1.357(7)
F1B B1 1.33(3)
F2B B1 1.43(2)
F3 B1 1.389(4)
F4 B1 1.369(5)

loop_
_geom_torsion_atom_site_label_1
_geom_torsion_atom_site_label_2
_geom_torsion_atom_site_label_3
_geom_torsion_atom_site_label_4
_geom_torsion
N1 Ru1 P1 C13 31.85(15)
N2 Ru1 P1 C13 -72.42(15)
Cl1 Ru1 P1 C13 -173.18(12)
P2 Ru1 P1 C13 138.68(14)
N1 Ru1 P1 C1 -83.15(13)
N2 Ru1 P1 C1 172.58(12)
Cl1 Ru1 P1 C1 71.82(10)
P2 Ru1 P1 C1 23.68(14)
N1 Ru1 P1 C7 156.42(14)
N2 Ru1 P1 C7 52.14(13)
Cl1 Ru1 P1 C7 -48.61(11)
P2 Ru1 P1 C7 -96.76(14)
N1 Ru1 P2 C25 67.48(13)
N2 Ru1 P2 C25 171.38(13)
Cl1 Ru1 P2 C25 -87.03(10)
P1 Ru1 P2 C25 -39.42(14)
N1 Ru1 P2 C19 -173.99(13)
N2 Ru1 P2 C19 -70.09(13)
Cl1 Ru1 P2 C19 31.50(10)
P1 Ru1 P2 C19 79.11(14)
N1 Ru1 P2 C31 -54.29(14)
N2 Ru1 P2 C31 49.61(14)
Cl1 Ru1 P2 C31 151.20(11)
P1 Ru1 P2 C31 -161.20(13)
N2 Ru1 N1 O1 107(100)
Cl1 Ru1 N1 O1 -70(100)
P1 Ru1 N1 O1 7(100)
P2 Ru1 N1 O1 -157(100)
N1 Ru1 N2 O2 2.3(3)
Cl1 Ru1 N2 O2 -179.1(3)
P1 Ru1 N2 O2 97.3(3)
P2 Ru1 N2 O2 -91.1(3)
C13 P1 C1 C2 143.4(3)
C7 P1 C1 C2 28.9(3)
Ru1 P1 C1 C2 -95.3(2)
C13 P1 C1 C6 -91.1(2)
C7 P1 C1 C6 154.3(2)
Ru1 P1 C1 C6 30.2(2)
C6 C1 C2 C3 58.0(3)
P1 C1 C2 C3 -176.4(2)
C1 C2 C3 C4 -58.0(4)
C2 C3 C4 C5 56.2(4)
C3 C4 C5 C6 -54.9(4)
C4 C5 C6 C1 56.2(3)
C2 C1 C6 C5 -57.7(3)
P1 C1 C6 C5 173.2(2)
C13 P1 C7 C12 87.2(3)
C1 P1 C7 C12 -161.2(2)
Ru1 P1 C7 C12 -40.2(3)
C13 P1 C7 C8 -41.7(3)
C1 P1 C7 C8 69.9(2)
Ru1 P1 C7 C8 -169.08(18)
C12 C7 C8 C9 56.3(3)
P1 C7 C8 C9 -173.2(2)
C7 C8 C9 C10 -58.2(4)
C8 C9 C10 C11 59.0(4)
C9 C10 C11 C12 -58.1(4)
C8 C7 C12 C11 -54.6(4)
P1 C7 C12 C11 176.0(3)
C10 C11 C12 C7 55.7(4)
C1 P1 C13 C18 39.9(4)
C7 P1 C13 C18 154.2(3)
Ru1 P1 C13 C18 -78.2(3)
C1 P1 C13 C14 172.7(3)
C7 P1 C13 C14 -73.0(3)
Ru1 P1 C13 C14 54.6(3)
C18 C13 C14 C15 -57.7(6)
P1 C13 C14 C15 165.5(4)
C13 C14 C15 C16 54.7(6)
C14 C15 C16 C17 -54.3(6)
C15 C16 C17 C18 55.5(6)
C14 C13 C18 C17 58.7(5)
P1 C13 C18 C17 -168.4(3)
C16 C17 C18 C13 -57.3(6)
C25 P2 C19 C24 -53.1(3)
C31 P2 C19 C24 61.5(2)
Ru1 P2 C19 C24 -173.62(19)
C25 P2 C19 C20 178.8(2)
C31 P2 C19 C20 -66.6(2)
Ru1 P2 C19 C20 58.3(2)
C24 C19 C20 C21 56.4(3)
P2 C19 C20 C21 -173.5(2)
C19 C20 C21 C22 -54.5(4)
C20 C21 C22 C23 54.5(4)
C21 C22 C23 C24 -56.0(4)
C22 C23 C24 C19 57.8(4)
C20 C19 C24 C23 -58.4(3)
P2 C19 C24 C23 173.0(2)
C19 P2 C25 C30 -177.3(2)
C31 P2 C25 C30 69.4(2)
Ru1 P2 C25 C30 -56.3(2)
C19 P2 C25 C26 -52.8(3)
C31 P2 C25 C26 -166.1(2)
Ru1 P2 C25 C26 68.1(2)
C30 C25 C26 C27 -55.5(3)
P2 C25 C26 C27 179.6(2)
C25 C26 C27 C28 55.9(4)
C26 C27 C28 C29 -57.0(4)
C27 C28 C29 C30 57.4(4)
C26 C25 C30 C29 57.4(3)
P2 C25 C30 C29 -177.1(2)
C28 C29 C30 C25 -58.1(4)
C25 P2 C31 C36 -97.8(3)
C19 P2 C31 C36 148.1(2)
Ru1 P2 C31 C36 25.5(3)
C25 P2 C31 C32 30.5(3)
C19 P2 C31 C32 -83.7(2)
Ru1 P2 C31 C32 153.72(19)
C36 C31 C32 C33 -58.1(3)
P2 C31 C32 C33 170.7(2)
C31 C32 C33 C34 57.6(4)
C32 C33 C34 C35 -56.0(5)
C33 C34 C35 C36 54.9(5)
C34 C35 C36 C31 -55.8(4)
C32 C31 C36 C35 57.1(4)
P2 C31 C36 C35 -172.6(2)
